data_7200700
loop_
_publ_author_name
'Avenda\~no, Carlos'
'Brice\~no, Alexander'

_publ_section_title
;
 Concomitant [2 + 2] cycloaddition solid state reactions from
 co-crystals self-assembled via mechanochemistry
;
_journal_issue 3
_journal_name_full CrystEngComm
_journal_page_first 408
_journal_paper_doi 10.1039/b820463b
_journal_volume 11
_journal_year 2009
_chemical_compound_source Synthesis
_chemical_formula_moiety 'C12 H10 N2, C4 H4 O4'
_chemical_formula_sum 'C16 H14 N2 O4'
_chemical_formula_weight 298.29
_chemical_name_systematic
;
?
;
_space_group_IT_number 15
_symmetry_cell_setting monoclinic
_symmetry_space_group_name_Hall '-C 2yc'
_symmetry_space_group_name_H-M 'C 1 2/c 1'
_atom_sites_solution_hydrogens geom
_atom_sites_solution_primary direct
_atom_sites_solution_secondary difmap
_audit_creation_date '20 August 2008'
_audit_creation_method SHELXL-97
_cell_angle_alpha 90.00
_cell_angle_beta 119.067(10)
_cell_angle_gamma 90.00
_cell_formula_units_Z 4
_cell_length_a 22.911(11)
_cell_length_b 3.9313(15)
_cell_length_c 18.607(9)
_cell_measurement_reflns_used 837
_cell_measurement_temperature 293(2)
_cell_measurement_theta_max 26.10
_cell_measurement_theta_min 2.42
_cell_volume 1464.9(12)
_computing_cell_refinement 'CrystalClear (Rigaku/MSC Inc., 2005)'
_computing_data_collection 'CrystalClear (Rigaku/MSC Inc., 2005)'
_computing_data_reduction 'CrystalClear (Rigaku/MSC Inc., 2005)'
_computing_molecular_graphics
;
SHELXLTL-NT V5.1 (Bruker AXS, 1998) and DIAMOND
(Brandenburg, 1998)
;
_computing_publication_material
;
SHELXLTL-NT V5.1 (Bruker AXS, 1998) and PLATON (Spek, 2003).
;
_computing_structure_refinement 'SHELXLTL-NT V5.1 (Bruker AXS, 1998)'
_computing_structure_solution 'SHELXLTL-NT V5.1 (Bruker AXS, 1998)'
_diffrn_ambient_temperature 293(2)
_diffrn_measured_fraction_theta_full 0.985
_diffrn_measured_fraction_theta_max 0.815
_diffrn_measurement_device 'Mercury (2x2 bin mode)'
_diffrn_measurement_device_type 'Rigaku AFC7S Mercury'
_diffrn_measurement_method '\w '
_diffrn_radiation_detector CCD
_diffrn_radiation_monochromator graphite
_diffrn_radiation_source 'Normal-focus sealed tube'
_diffrn_radiation_type MoK\a
_diffrn_radiation_wavelength 0.71073
_diffrn_reflns_av_R_equivalents 0.0594
_diffrn_reflns_av_sigmaI/netI 0.0637
_diffrn_reflns_limit_h_max 26
_diffrn_reflns_limit_h_min -26
_diffrn_reflns_limit_k_max 3
_diffrn_reflns_limit_k_min -4
_diffrn_reflns_limit_l_max 21
_diffrn_reflns_limit_l_min -21
_diffrn_reflns_number 7548
_diffrn_reflns_theta_full 25.00
_diffrn_reflns_theta_max 28.13
_diffrn_reflns_theta_min 2.03
_diffrn_standards_decay_% 0
_diffrn_standards_interval_count 0
_diffrn_standards_interval_time 0
_diffrn_standards_number 0
_exptl_absorpt_coefficient_mu 0.099
_exptl_absorpt_correction_T_max 0.946
_exptl_absorpt_correction_T_min 0.913
_exptl_absorpt_correction_type multi-scan
_exptl_absorpt_process_details 'Jacobson, R. (1998) Private communication'
_exptl_crystal_colour 'Pale yellow'
_exptl_crystal_density_diffrn 1.353
_exptl_crystal_density_method 'not measured'
_exptl_crystal_description Prism
_exptl_crystal_F_000 624
_exptl_crystal_size_max 0.46
_exptl_crystal_size_mid 0.31
_exptl_crystal_size_min 0.24
_refine_diff_density_max 0.284
_refine_diff_density_min -0.193
_refine_diff_density_rms 0.060
_refine_ls_extinction_coef 0.011(2)
_refine_ls_extinction_expression Fc^*^=kFc[1+0.001xFc^2^\l^3^/sin(2\q)]^-1/4^
_refine_ls_extinction_method SHELXL
_refine_ls_goodness_of_fit_ref 1.012
_refine_ls_hydrogen_treatment mixed
_refine_ls_matrix_type full
_refine_ls_number_parameters 105
_refine_ls_number_reflns 1457
_refine_ls_number_restraints 0
_refine_ls_restrained_S_all 1.012
_refine_ls_R_factor_all 0.0888
_refine_ls_R_factor_gt 0.0547
_refine_ls_shift/su_max 0.000
_refine_ls_shift/su_mean 0.000
_refine_ls_structure_factor_coef Fsqd
_refine_ls_weighting_details 'calc w=1/[\s^2^(Fo^2^)+(0.0741P)^2^+0.0000P] where P=(Fo^2^+2Fc^2^)/3'
_refine_ls_weighting_scheme calc
_refine_ls_wR_factor_gt 0.1326
_refine_ls_wR_factor_ref 0.1566
_reflns_number_gt 962
_reflns_number_total 1457
_reflns_threshold_expression >2sigma(I)
_cod_data_source_file b820463b.txt
_cod_data_source_block c2c-p
_cod_depositor_comments
;
The following automatic conversions were performed:
'_symmetry_cell_setting' value 'Monoclinic' changed to 'monoclinic'
according to '/home/saulius/struct/CIF-dictionaries/cif_core.dic'
dictionary named 'cif_core.dic' version 2.4.1 from
2010-06-29.

'_exptl_absorpt_correction_type' value 'Multi Scan' changed
to 'multi-scan' according to
'/home/saulius/struct/CIF-dictionaries/cif_core.dic' dictionary named
'cif_core.dic' version 2.4.1 from 2010-06-29.

Automatic conversion script
Id: cif_fix_enum 1527 2010-12-29 10:47:43Z saulius 
;
_cod_original_sg_symbol_Hall -C2yc
_cod_original_sg_symbol_H-M C2/c
_cod_database_code 7200700

loop_
_symmetry_equiv_pos_as_xyz
'x, y, z'
'-x, y, -z+1/2'
'x+1/2, y+1/2, z'
'-x+1/2, y+1/2, -z+1/2'
'-x, -y, -z'
'x, -y, z-1/2'
'-x+1/2, -y+1/2, -z'
'x+1/2, -y+1/2, z-1/2'

loop_
_atom_site_label
_atom_site_type_symbol
_atom_site_fract_x
_atom_site_fract_y
_atom_site_fract_z
_atom_site_U_iso_or_equiv
_atom_site_adp_type
_atom_site_occupancy
_atom_site_symmetry_multiplicity
_atom_site_calc_flag
_atom_site_refinement_flags
_atom_site_disorder_assembly
_atom_site_disorder_group
N1 N 0.13095(8) 0.4271(4) 0.35922(9) 0.0499(5) Uani 1 1 d . . .
O1 O 0.12888(8) 0.3319(4) 0.55240(8) 0.0775(6) Uani 1 1 d . . .
O2 O 0.05758(7) 0.1931(4) 0.42318(9) 0.0690(5) Uani 1 1 d . . .
HOH H 0.0898(12) 0.294(5) 0.4056(14) 0.101(8) Uiso 1 1 d . . .
C1 C 0.07685(10) 0.2144(5) 0.50192(13) 0.0517(6) Uani 1 1 d . . .
C2 C 0.02744(9) 0.0787(4) 0.52486(11) 0.0512(6) Uani 1 1 d . . .
H2 H 0.0366 0.1088 0.5789 0.061 Uiso 1 1 calc R . .
C3 C 0.09929(10) 0.3566(4) 0.27883(12) 0.0556(6) Uani 1 1 d . . .
H3 H 0.0587 0.2426 0.2571 0.067 Uiso 1 1 calc R . .
C4 C 0.12311(11) 0.4421(5) 0.22661(11) 0.0560(6) Uani 1 1 d . . .
H4 H 0.0989 0.3909 0.1709 0.067 Uiso 1 1 calc R . .
C5 C 0.18360(11) 0.6056(4) 0.25847(11) 0.0544(6) Uani 1 1 d . . .
H5 H 0.2011 0.6669 0.2245 0.065 Uiso 1 1 calc R . .
C6 C 0.21779(10) 0.6772(4) 0.34096(11) 0.0502(6) Uani 1 1 d . . .
H6 H 0.2592 0.7834 0.3637 0.060 Uiso 1 1 calc R . .
C7 C 0.22157(8) 0.6665(4) 0.47836(10) 0.0466(5) Uani 1 1 d . . .
H7 H 0.1998 0.5914 0.5065 0.056 Uiso 1 1 calc R . .
C8 C 0.19001(9) 0.5896(4) 0.39076(10) 0.0422(5) Uani 1 1 d . . .

loop_
_atom_site_aniso_label
_atom_site_aniso_U_11
_atom_site_aniso_U_22
_atom_site_aniso_U_33
_atom_site_aniso_U_23
_atom_site_aniso_U_13
_atom_site_aniso_U_12
N1 0.0437(11) 0.0646(11) 0.0412(10) -0.0036(6) 0.0204(8) -0.0082(7)
O1 0.0570(11) 0.1249(14) 0.0516(11) -0.0090(7) 0.0273(9) -0.0324(8)
O2 0.0580(11) 0.1050(12) 0.0481(10) -0.0051(7) 0.0291(8) -0.0285(8)
C1 0.0483(13) 0.0649(13) 0.0447(13) 0.0016(8) 0.0247(11) -0.0062(9)
C2 0.0507(14) 0.0615(13) 0.0438(13) 0.0018(8) 0.0249(10) -0.0044(8)
C3 0.0457(13) 0.0696(13) 0.0458(13) -0.0065(9) 0.0176(10) -0.0103(9)
C4 0.0583(15) 0.0694(13) 0.0355(12) -0.0020(8) 0.0190(10) -0.0007(10)
C5 0.0621(15) 0.0646(13) 0.0435(13) 0.0027(8) 0.0312(11) -0.0001(9)
C6 0.0481(13) 0.0624(12) 0.0445(13) 0.0006(8) 0.0259(10) -0.0073(9)
C7 0.0424(12) 0.0636(12) 0.0372(12) 0.0001(7) 0.0221(10) -0.0077(8)
C8 0.0373(11) 0.0508(12) 0.0379(11) 0.0011(7) 0.0178(9) -0.0031(8)

loop_
_atom_type_symbol
_atom_type_description
_atom_type_scat_dispersion_real
_atom_type_scat_dispersion_imag
_atom_type_scat_source
C C 0.0033 0.0016 'International Tables Vol C Tables 4.2.6.8 and 6.1.1.4'
H H 0.0000 0.0000 'International Tables Vol C Tables 4.2.6.8 and 6.1.1.4'
N N 0.0061 0.0033 'International Tables Vol C Tables 4.2.6.8 and 6.1.1.4'
O O 0.0106 0.0060 'International Tables Vol C Tables 4.2.6.8 and 6.1.1.4'

loop_
_geom_angle_atom_site_label_1
_geom_angle_atom_site_label_2
_geom_angle_atom_site_label_3
_geom_angle
_geom_angle_site_symmetry_1
_geom_angle_site_symmetry_3
_geom_angle_publ_flag
C3 N1 C8 118.07(16) . . ?
C1 O2 HOH 115.4(12) . . ?
O1 C1 O2 124.66(19) . . ?
O1 C1 C2 121.33(19) . . ?
O2 C1 C2 114.01(18) . . ?
C2 C2 C1 125.0(2) 5_556 . ?
C2 C2 H2 117.5 5_556 . ?
C1 C2 H2 117.5 . . ?
N1 C3 C4 123.86(19) . . ?
N1 C3 H3 118.1 . . ?
C4 C3 H3 118.1 . . ?
C3 C4 C5 118.40(18) . . ?
C3 C4 H4 120.8 . . ?
C5 C4 H4 120.8 . . ?
C6 C5 C4 119.14(18) . . ?
C6 C5 H5 120.4 . . ?
C4 C5 H5 120.4 . . ?
C5 C6 C8 119.67(18) . . ?
C5 C6 H6 120.2 . . ?
C8 C6 H6 120.2 . . ?
C7 C7 C8 126.1(2) 7_566 . ?
C7 C7 H7 116.9 7_566 . ?
C8 C7 H7 116.9 . . ?
N1 C8 C6 120.84(16) . . ?
N1 C8 C7 115.69(15) . . ?
C6 C8 C7 123.47(17) . . ?

loop_
_geom_bond_atom_site_label_1
_geom_bond_atom_site_label_2
_geom_bond_distance
_geom_bond_site_symmetry_2
_geom_bond_publ_flag
N1 C3 1.336(2) . ?
N1 C8 1.346(2) . ?
O1 C1 1.195(2) . ?
O2 C1 1.311(2) . ?
O2 HOH 1.02(3) . ?
C1 C2 1.489(3) . ?
C2 C2 1.300(3) 5_556 ?
C2 H2 0.9300 . ?
C3 C4 1.368(3) . ?
C3 H3 0.9300 . ?
C4 C5 1.373(3) . ?
C4 H4 0.9300 . ?
C5 C6 1.371(2) . ?
C5 H5 0.9300 . ?
C6 C8 1.398(3) . ?
C6 H6 0.9300 . ?
C7 C7 1.326(3) 7_566 ?
C7 C8 1.458(2) . ?
C7 H7 0.9300 . ?
